data_7104224
loop_
_publ_author_name
'Yin, Shuang-Feng'
'Shimada, Shigeru'

_publ_section_title
;
 Synthesis and structure of bismuth compounds bearing a sulfur-bridged
 bis(phenolato) ligand and their catalytic application to the
 solvent-free synthesis of propylene carbonate from CO2 and propylene
 oxide.
;
_journal_issue 9
_journal_name_full 'Chemical communications (Cambridge, England)'
_journal_page_first 1136
_journal_page_last 1138
_journal_paper_doi 10.1039/b819911f
_journal_volume 34
_journal_year 2009
_chemical_formula_moiety 'C23 H28 Bi I O2 S, C4 H8 O '
_chemical_formula_sum 'C26 H36 Bi I O3 S'
_chemical_formula_weight 764.51
_space_group_IT_number 15
_symmetry_cell_setting monoclinic
_symmetry_Int_Tables_number 15
_symmetry_space_group_name_Hall '-C 2yc'
_symmetry_space_group_name_H-M 'C 1 2/c 1'
_atom_sites_solution_hydrogens geom
_atom_sites_solution_primary heavy
_atom_sites_solution_secondary difmap
_audit_creation_date 2008-07-20
_audit_creation_method 'by CrystalStructure 3.8'
_cell_angle_alpha 90.000
_cell_angle_beta 95.083(1)
_cell_angle_gamma 90.000
_cell_formula_units_Z 8
_cell_length_a 29.9918(18)
_cell_length_b 9.1349(5)
_cell_length_c 20.2035(12)
_cell_measurement_reflns_used 4754
_cell_measurement_temperature 153(2)
_cell_measurement_theta_max 27.5
_cell_measurement_theta_min 2.3
_cell_volume 5513.4(6)
_computing_cell_refinement 'Bruker SMART'
_computing_data_collection 'Bruker SMART'
_computing_data_reduction CrystalStructure
_computing_publication_material 'CrystalStructure 3.8'
_computing_structure_refinement CRYSTALS
_computing_structure_solution 'DIRDIF99 (PATTY)'
_diffrn_ambient_temperature 153(2)
_diffrn_detector_area_resol_mean '8.366 [pixels/mm]'
_diffrn_measured_fraction_theta_full 0.973
_diffrn_measured_fraction_theta_max 0.924
_diffrn_measurement_device_type 'CCD area detector'
_diffrn_measurement_method 'phi and omega scans'
_diffrn_radiation_monochromator graphite
_diffrn_radiation_source 'rotating anode'
_diffrn_radiation_type 'Mo K\a'
_diffrn_radiation_wavelength 0.71069
_diffrn_reflns_av_R_equivalents 0.037
_diffrn_reflns_limit_h_max 39
_diffrn_reflns_limit_h_min -39
_diffrn_reflns_limit_k_max 12
_diffrn_reflns_limit_k_min -9
_diffrn_reflns_limit_l_max 24
_diffrn_reflns_limit_l_min -26
_diffrn_reflns_number 16341
_diffrn_reflns_theta_full 27.50
_diffrn_reflns_theta_max 28.27
_exptl_absorpt_coefficient_mu 7.604
_exptl_absorpt_correction_T_max 0.504
_exptl_absorpt_correction_T_min 0.363
_exptl_absorpt_correction_type empirical
_exptl_absorpt_process_details
;
SADABS; Sheldrick 1996
;
_exptl_crystal_colour yellow
_exptl_crystal_density_diffrn 1.842
_exptl_crystal_density_method 'not measured'
_exptl_crystal_description prismatic
_exptl_crystal_F_000 2944.00
_exptl_crystal_size_max 0.15
_exptl_crystal_size_mid 0.10
_exptl_crystal_size_min 0.09
_refine_diff_density_max 1.78
_refine_diff_density_min -2.89
_refine_ls_extinction_method none
_refine_ls_goodness_of_fit_ref 1.040
_refine_ls_hydrogen_treatment constr
_refine_ls_number_parameters 335
_refine_ls_number_reflns 6168
_refine_ls_R_factor_gt 0.0350
_refine_ls_shift/su_max 0.0000
_refine_ls_structure_factor_coef Fsqd
_refine_ls_weighting_details 'w = 1/[0.4000\s(Fo^2^) + 0.1000]/(4Fo^2^)'
_refine_ls_weighting_scheme calc
_refine_ls_wR_factor_ref 0.0884
_reflns_number_gt 4869
_reflns_number_total 6168
_reflns_threshold_expression F^2^>2.0\s(F^2^)
_cod_data_source_file b819911f.txt
_cod_data_source_block Compound-2b
_cod_original_formula_sum 'C26 H36 Bi I O3 S '
_cod_database_code 7104224

loop_
_symmetry_equiv_pos_site_id
_symmetry_equiv_pos_as_xyz
1 +X,+Y,+Z
2 -X,+Y,1/2-Z
3 -X,-Y,-Z
4 +X,-Y,1/2+Z
5 1/2+X,1/2+Y,+Z
6 1/2-X,1/2+Y,1/2-Z
7 1/2-X,1/2-Y,-Z
8 1/2+X,1/2-Y,1/2+Z

loop_
_atom_site_label
_atom_site_type_symbol
_atom_site_fract_x
_atom_site_fract_y
_atom_site_fract_z
_atom_site_U_iso_or_equiv
_atom_site_adp_type
_atom_site_occupancy
_atom_site_symmetry_multiplicity
_atom_site_calc_flag
_atom_site_refinement_flags
_atom_site_disorder_assembly
_atom_site_disorder_group
Bi(1) Bi 0.073990(10) -0.01147(3) 0.470230(10) 0.03736(6) Uani 1.00 1 d . . .
I(1) I 0.002200(10) 0.20056(7) 0.42577(2) 0.05930(14) Uani 1.00 1 d . . .
S(1) S 0.16170(5) -0.12277(16) 0.49083(6) 0.0316(3) Uani 1.00 1 d . . .
O(1) O 0.10760(12) 0.0605(4) 0.38849(18) 0.0350(10) Uani 1.00 1 d . . .
O(2) O 0.10881(12) 0.1458(4) 0.53230(17) 0.0322(9) Uani 1.00 1 d . . .
O(3) O 0.06002(17) -0.2450(6) 0.3923(2) 0.0719(17) Uani 1.00 1 d . . .
C(1) C 0.14036(16) -0.0188(5) 0.3636(2) 0.0270(12) Uani 1.00 1 d . . .
C(2) C 0.14518(17) -0.0135(5) 0.2947(2) 0.0270(12) Uani 1.00 1 d . . .
C(3) C 0.17983(17) -0.0959(6) 0.2722(2) 0.0290(13) Uani 1.00 1 d . . .
C(4) C 0.20935(18) -0.1818(6) 0.3127(2) 0.0336(14) Uani 1.00 1 d . . .
C(5) C 0.20410(18) -0.1841(6) 0.3799(2) 0.0327(14) Uani 1.00 1 d . . .
C(6) C 0.17013(17) -0.1023(5) 0.4050(2) 0.0271(12) Uani 1.00 1 d . . .
C(7) C 0.18306(18) 0.0418(6) 0.5295(2) 0.0285(13) Uani 1.00 1 d . . .
C(8) C 0.22886(18) 0.0480(6) 0.5472(2) 0.0307(13) Uani 1.00 1 d . . .
C(9) C 0.24711(18) 0.1691(6) 0.5803(2) 0.0316(13) Uani 1.00 1 d . . .
C(10) C 0.21859(18) 0.2835(6) 0.5933(2) 0.0308(13) Uani 1.00 1 d . . .
C(11) C 0.17245(18) 0.2831(6) 0.5759(2) 0.0283(12) Uani 1.00 1 d . . .
C(12) C 0.15366(17) 0.1548(6) 0.5448(2) 0.0286(13) Uani 1.00 1 d . . .
C(13) C 0.11214(17) 0.0729(6) 0.2466(2) 0.0281(13) Uani 1.00 1 d . . .
C(14) C 0.1120(2) 0.2357(6) 0.2652(3) 0.0434(17) Uani 1.00 1 d . . .
C(15) C 0.06494(19) 0.0072(7) 0.2485(3) 0.0439(17) Uani 1.00 1 d . . .
C(16) C 0.1246(2) 0.0631(6) 0.1749(2) 0.0335(14) Uani 1.00 1 d . . .
C(17) C 0.2453(2) -0.2733(8) 0.2844(3) 0.0488(18) Uani 1.00 1 d . . .
C(18) C 0.29626(19) 0.1770(7) 0.6016(3) 0.0434(17) Uani 1.00 1 d . . .
C(19) C 0.14318(19) 0.4144(6) 0.5915(2) 0.0340(14) Uani 1.00 1 d . . .
C(20) C 0.1713(2) 0.5435(7) 0.6206(3) 0.0487(19) Uani 1.00 1 d . . .
C(21) C 0.1108(2) 0.3700(7) 0.6427(3) 0.0430(17) Uani 1.00 1 d . . .
C(22) C 0.1172(2) 0.4714(7) 0.5282(3) 0.0500(19) Uani 1.00 1 d . . .
C(23) C 0.0127(2) -0.2839(12) 0.3819(5) 0.089(3) Uani 1.00 1 d . . .
C(24) C 0.0124(4) -0.4234(18) 0.3829(10) 0.067(5) Uani 0.50 1 d P . .
C(25) C 0.0566(4) -0.4722(13) 0.3514(8) 0.049(4) Uani 0.50 1 d P . .
C(26) C 0.0858(2) -0.3521(9) 0.3604(3) 0.061(2) Uani 1.00 1 d . . .
C(27) C 0.0072(4) -0.3719(17) 0.3216(7) 0.054(4) Uani 0.50 1 d P . .
C(28) C 0.0511(5) -0.432(2) 0.3052(8) 0.064(5) Uani 0.50 1 d P . .
H(1) H 0.1836 -0.0935 0.2260 0.035 Uiso 1.00 1 c R . .
H(2) H 0.2236 -0.2413 0.4090 0.039 Uiso 1.00 1 c R . .
H(3) H 0.2475 -0.0309 0.5364 0.037 Uiso 1.00 1 c R . .
H(4) H 0.2312 0.3674 0.6156 0.037 Uiso 1.00 1 c R . .
H(5) H 0.0922 0.2906 0.2330 0.052 Uiso 1.00 1 c R . .
H(6) H 0.1017 0.2471 0.3097 0.052 Uiso 1.00 1 c R . .
H(7) H 0.1426 0.2733 0.2652 0.052 Uiso 1.00 1 c R . .
H(8) H 0.0603 -0.0693 0.2146 0.053 Uiso 1.00 1 c R . .
H(9) H 0.0619 -0.0353 0.2925 0.053 Uiso 1.00 1 c R . .
H(10) H 0.0425 0.0843 0.2397 0.053 Uiso 1.00 1 c R . .
H(11) H 0.1079 0.1373 0.1480 0.040 Uiso 1.00 1 c R . .
H(12) H 0.1568 0.0805 0.1739 0.040 Uiso 1.00 1 c R . .
H(13) H 0.1171 -0.0344 0.1570 0.040 Uiso 1.00 1 c R . .
H(14) H 0.2677 -0.2087 0.2675 0.058 Uiso 1.00 1 c R . .
H(15) H 0.2596 -0.3359 0.3195 0.059 Uiso 1.00 1 c R . .
H(16) H 0.2318 -0.3344 0.2482 0.059 Uiso 1.00 1 c R . .
H(17) H 0.3083 0.0777 0.6081 0.052 Uiso 1.00 1 c R . .
H(18) H 0.3117 0.2269 0.5673 0.052 Uiso 1.00 1 c R . .
H(19) H 0.3009 0.2315 0.6434 0.052 Uiso 1.00 1 c R . .
H(20) H 0.1867 0.5149 0.6634 0.058 Uiso 1.00 1 c R . .
H(21) H 0.1935 0.5707 0.5899 0.058 Uiso 1.00 1 c R . .
H(22) H 0.1517 0.6273 0.6269 0.058 Uiso 1.00 1 c R . .
H(23) H 0.1279 0.3492 0.6852 0.052 Uiso 1.00 1 c R . .
H(24) H 0.0897 0.4500 0.6485 0.052 Uiso 1.00 1 c R . .
H(25) H 0.0942 0.2822 0.6273 0.053 Uiso 1.00 1 c R . .
H(26) H 0.0980 0.5534 0.5390 0.059 Uiso 1.00 1 c R . .
H(27) H 0.1383 0.5043 0.4969 0.059 Uiso 1.00 1 c R . .
H(28) H 0.0985 0.3924 0.5079 0.059 Uiso 1.00 1 c R . .

loop_
_atom_site_aniso_label
_atom_site_aniso_U_11
_atom_site_aniso_U_22
_atom_site_aniso_U_33
_atom_site_aniso_U_12
_atom_site_aniso_U_13
_atom_site_aniso_U_23
Bi(1) 0.02697(11) 0.05828(16) 0.02829(11) -0.01116(10) 0.01059(8) -0.01650(10)
I(1) 0.0309(2) 0.1037(4) 0.0435(2) 0.0027(2) 0.00434(17) -0.0191(2)
S(1) 0.0404(7) 0.0317(7) 0.0227(5) -0.0041(5) 0.0036(5) 0.0013(5)
O(1) 0.0282(19) 0.053(2) 0.0252(18) 0.0125(18) 0.0073(15) -0.0060(17)
O(2) 0.0276(18) 0.043(2) 0.0264(18) -0.0022(16) 0.0042(14) -0.0067(16)
O(3) 0.051(2) 0.098(4) 0.068(3) -0.021(2) 0.016(2) -0.052(3)
C(1) 0.021(2) 0.035(2) 0.025(2) 0.000(2) 0.0040(19) -0.003(2)
C(2) 0.027(2) 0.026(2) 0.028(2) -0.002(2) 0.005(2) -0.003(2)
C(3) 0.026(2) 0.036(2) 0.024(2) -0.003(2) 0.0027(19) -0.005(2)
C(4) 0.027(2) 0.039(3) 0.035(2) 0.004(2) 0.002(2) -0.009(2)
C(5) 0.034(2) 0.030(2) 0.034(2) 0.003(2) -0.000(2) -0.001(2)
C(6) 0.031(2) 0.029(2) 0.021(2) -0.004(2) 0.0054(19) -0.002(2)
C(7) 0.031(2) 0.034(2) 0.019(2) -0.003(2) 0.001(2) 0.001(2)
C(8) 0.034(2) 0.035(2) 0.023(2) 0.001(2) 0.004(2) 0.009(2)
C(9) 0.032(2) 0.042(3) 0.020(2) -0.006(2) 0.003(2) 0.005(2)
C(10) 0.034(2) 0.040(3) 0.019(2) -0.007(2) 0.002(2) 0.002(2)
C(11) 0.033(2) 0.034(2) 0.019(2) -0.000(2) 0.0057(19) 0.003(2)
C(12) 0.030(2) 0.037(2) 0.019(2) -0.002(2) 0.0012(19) 0.004(2)
C(13) 0.026(2) 0.036(2) 0.023(2) 0.002(2) 0.0024(19) -0.003(2)
C(14) 0.057(3) 0.036(3) 0.036(3) 0.011(2) -0.002(2) 0.002(2)
C(15) 0.027(2) 0.073(4) 0.031(2) -0.002(2) 0.000(2) 0.007(2)
C(16) 0.040(3) 0.036(3) 0.025(2) -0.000(2) 0.003(2) 0.001(2)
C(17) 0.038(3) 0.064(4) 0.044(3) 0.013(3) 0.002(2) -0.016(3)
C(18) 0.033(3) 0.059(4) 0.038(3) -0.006(2) -0.001(2) 0.003(2)
C(19) 0.036(2) 0.036(3) 0.030(2) -0.002(2) 0.002(2) -0.002(2)
C(20) 0.054(4) 0.036(3) 0.057(4) -0.003(3) 0.003(3) -0.006(3)
C(21) 0.046(3) 0.041(3) 0.044(3) 0.006(2) 0.016(2) -0.009(2)
C(22) 0.056(4) 0.046(3) 0.047(3) 0.010(3) -0.004(3) 0.005(3)
C(23) 0.050(4) 0.116(8) 0.102(7) -0.026(5) 0.015(4) -0.072(6)
C(24) 0.028(6) 0.052(9) 0.120(15) 0.006(6) 0.008(8) 0.007(9)
C(25) 0.047(7) 0.024(6) 0.072(10) 0.005(5) -0.020(7) -0.004(6)
C(26) 0.060(4) 0.063(4) 0.059(4) 0.012(3) 0.007(3) -0.006(3)
C(27) 0.054(8) 0.065(9) 0.044(7) -0.010(7) 0.004(6) -0.023(7)
C(28) 0.040(7) 0.097(13) 0.057(9) 0.012(8) 0.011(7) -0.022(9)

loop_
_atom_type_symbol
_atom_type_description
_atom_type_scat_dispersion_real
_atom_type_scat_dispersion_imag
_atom_type_scat_source
C C 0.003 0.002
;
International Tables for Crystallography
(1992, Vol. C, Tables 4.2.6.8 and 6.1.1.4)
;
H H 0.000 0.000
;
International Tables for Crystallography
(1992, Vol. C, Table 6.1.1.4)
;
O O 0.011 0.006
;
International Tables for Crystallography
(1992, Vol. C, Tables 4.2.6.8 and 6.1.1.4)
;
Bi Bi -4.108 10.257
;
International Tables for Crystallography
(1992, Vol. C, Tables 4.2.6.8 and 6.1.1.4)
;
I I -0.474 1.812
;
International Tables for Crystallography
(1992, Vol. C, Tables 4.2.6.8 and 6.1.1.4)
;
S S 0.125 0.123
;
International Tables for Crystallography
(1992, Vol. C, Tables 4.2.6.8 and 6.1.1.4)
;

loop_
_geom_angle_atom_site_label_1
_geom_angle_atom_site_label_2
_geom_angle_atom_site_label_3
_geom_angle
_geom_angle_publ_flag
_geom_angle_site_symmetry_1
_geom_angle_site_symmetry_2
_geom_angle_site_symmetry_3
I(1) Bi(1) S(1) 157.08(3) yes . . .
I(1) Bi(1) O(1) 86.80(10) yes . . .
I(1) Bi(1) O(2) 92.45(10) yes . . .
S(1) Bi(1) O(1) 73.98(10) yes . . .
S(1) Bi(1) O(2) 75.67(10) yes . . .
O(1) Bi(1) O(2) 90.42(14) yes . . .
Bi(1) S(1) C(6) 91.69(17) yes . . .
Bi(1) S(1) C(7) 93.14(18) yes . . .
C(6) S(1) C(7) 105.1(2) yes . . .
Bi(1) O(1) C(1) 122.4(3) yes . . .
Bi(1) O(2) C(12) 125.6(3) yes . . .
C(23) O(3) C(26) 109.0(6) yes . . .
O(1) C(1) C(2) 119.3(4) yes . . .
O(1) C(1) C(6) 121.1(4) yes . . .
C(2) C(1) C(6) 119.6(4) yes . . .
C(1) C(2) C(3) 116.6(4) yes . . .
C(1) C(2) C(13) 121.5(4) yes . . .
C(3) C(2) C(13) 121.8(4) yes . . .
C(2) C(3) C(4) 124.5(4) yes . . .
C(3) C(4) C(5) 117.7(5) yes . . .
C(3) C(4) C(17) 121.7(5) yes . . .
C(5) C(4) C(17) 120.6(5) yes . . .
C(4) C(5) C(6) 120.0(4) yes . . .
S(1) C(6) C(1) 120.1(3) yes . . .
S(1) C(6) C(5) 118.0(3) yes . . .
C(1) C(6) C(5) 121.6(4) yes . . .
S(1) C(7) C(8) 117.1(4) yes . . .
S(1) C(7) C(12) 120.3(3) yes . . .
C(8) C(7) C(12) 122.5(4) yes . . .
C(7) C(8) C(9) 119.9(5) yes . . .
C(8) C(9) C(10) 118.0(4) yes . . .
C(8) C(9) C(18) 121.0(5) yes . . .
C(10) C(9) C(18) 121.0(5) yes . . .
C(9) C(10) C(11) 124.3(5) yes . . .
C(10) C(11) C(12) 117.3(4) yes . . .
C(10) C(11) C(19) 121.2(4) yes . . .
C(12) C(11) C(19) 121.5(4) yes . . .
O(2) C(12) C(7) 123.2(4) yes . . .
O(2) C(12) C(11) 118.9(4) yes . . .
C(7) C(12) C(11) 118.0(4) yes . . .
C(2) C(13) C(14) 110.9(4) yes . . .
C(2) C(13) C(15) 109.0(4) yes . . .
C(2) C(13) C(16) 111.7(4) yes . . .
C(14) C(13) C(15) 110.4(4) yes . . .
C(14) C(13) C(16) 107.2(4) yes . . .
C(15) C(13) C(16) 107.6(4) yes . . .
C(11) C(19) C(20) 111.9(4) yes . . .
C(11) C(19) C(21) 109.8(4) yes . . .
C(11) C(19) C(22) 110.8(4) yes . . .
C(20) C(19) C(21) 107.7(4) yes . . .
C(20) C(19) C(22) 106.3(5) yes . . .
C(21) C(19) C(22) 110.3(5) yes . . .
O(3) C(23) C(24) 104.5(9) yes . . .
O(3) C(23) C(27) 107.0(8) yes . . .
C(23) C(24) C(25) 105.5(12) yes . . .
C(24) C(25) C(26) 105.2(10) yes . . .
O(3) C(26) C(25) 103.7(8) yes . . .
O(3) C(26) C(28) 106.0(7) yes . . .
C(23) C(27) C(28) 110.5(11) yes . . .
C(26) C(28) C(27) 101.9(12) yes . . .
C(2) C(3) H(1) 117.8 no . . .
C(4) C(3) H(1) 117.8 no . . .
C(4) C(5) H(2) 120.0 no . . .
C(6) C(5) H(2) 119.9 no . . .
C(7) C(8) H(3) 120.0 no . . .
C(9) C(8) H(3) 120.2 no . . .
C(9) C(10) H(4) 118.1 no . . .
C(11) C(10) H(4) 117.7 no . . .
C(13) C(14) H(5) 110.3 no . . .
C(13) C(14) H(6) 109.6 no . . .
C(13) C(14) H(7) 108.4 no . . .
H(5) C(14) H(6) 109.5 no . . .
H(5) C(14) H(7) 109.5 no . . .
H(6) C(14) H(7) 109.5 no . . .
C(13) C(15) H(8) 109.4 no . . .
C(13) C(15) H(9) 109.6 no . . .
C(13) C(15) H(10) 109.4 no . . .
H(8) C(15) H(9) 109.5 no . . .
H(8) C(15) H(10) 109.5 no . . .
H(9) C(15) H(10) 109.5 no . . .
C(13) C(16) H(11) 109.3 no . . .
C(13) C(16) H(12) 109.5 no . . .
C(13) C(16) H(13) 109.7 no . . .
H(11) C(16) H(12) 109.5 no . . .
H(11) C(16) H(13) 109.5 no . . .
H(12) C(16) H(13) 109.5 no . . .
C(4) C(17) H(14) 109.5 no . . .
C(4) C(17) H(15) 109.3 no . . .
C(4) C(17) H(16) 109.7 no . . .
H(14) C(17) H(15) 109.5 no . . .
H(14) C(17) H(16) 109.5 no . . .
H(15) C(17) H(16) 109.5 no . . .
C(9) C(18) H(17) 109.5 no . . .
C(9) C(18) H(18) 109.4 no . . .
C(9) C(18) H(19) 109.5 no . . .
H(17) C(18) H(18) 109.5 no . . .
H(17) C(18) H(19) 109.5 no . . .
H(18) C(18) H(19) 109.5 no . . .
C(19) C(20) H(20) 109.4 no . . .
C(19) C(20) H(21) 109.5 no . . .
C(19) C(20) H(22) 109.5 no . . .
H(20) C(20) H(21) 109.5 no . . .
H(20) C(20) H(22) 109.5 no . . .
H(21) C(20) H(22) 109.5 no . . .
C(19) C(21) H(23) 109.1 no . . .
C(19) C(21) H(24) 109.7 no . . .
C(19) C(21) H(25) 109.6 no . . .
H(23) C(21) H(24) 109.5 no . . .
H(23) C(21) H(25) 109.5 no . . .
H(24) C(21) H(25) 109.5 no . . .
C(19) C(22) H(26) 109.9 no . . .
C(19) C(22) H(27) 109.4 no . . .
C(19) C(22) H(28) 109.1 no . . .
H(26) C(22) H(27) 109.5 no . . .
H(26) C(22) H(28) 109.5 no . . .
H(27) C(22) H(28) 109.5 no . . .

loop_
_geom_bond_atom_site_label_1
_geom_bond_atom_site_label_2
_geom_bond_distance
_geom_bond_publ_flag
_geom_bond_site_symmetry_1
_geom_bond_site_symmetry_2
Bi(1) I(1) 2.9751(5) yes . .
Bi(1) S(1) 2.8165(15) yes . .
Bi(1) O(1) 2.114(3) yes . .
Bi(1) O(2) 2.120(3) yes . .
S(1) C(6) 1.784(5) yes . .
S(1) C(7) 1.787(5) yes . .
O(1) C(1) 1.353(6) yes . .
O(2) C(12) 1.349(6) yes . .
O(3) C(23) 1.459(9) yes . .
O(3) C(26) 1.433(10) yes . .
C(1) C(2) 1.413(7) yes . .
C(1) C(6) 1.395(6) yes . .
C(2) C(3) 1.392(7) yes . .
C(2) C(13) 1.542(7) yes . .
C(3) C(4) 1.394(7) yes . .
C(4) C(5) 1.379(7) yes . .
C(4) C(17) 1.515(8) yes . .
C(5) C(6) 1.395(7) yes . .
C(7) C(8) 1.390(7) yes . .
C(7) C(12) 1.410(7) yes . .
C(8) C(9) 1.380(7) yes . .
C(9) C(10) 1.390(8) yes . .
C(9) C(18) 1.501(7) yes . .
C(10) C(11) 1.397(7) yes . .
C(11) C(12) 1.422(7) yes . .
C(11) C(19) 1.535(8) yes . .
C(13) C(14) 1.534(8) yes . .
C(13) C(15) 1.541(7) yes . .
C(13) C(16) 1.529(7) yes . .
C(19) C(20) 1.537(8) yes . .
C(19) C(21) 1.536(8) yes . .
C(19) C(22) 1.529(8) yes . .
C(23) C(24) 1.27(2) yes . .
C(23) C(27) 1.457(18) yes . .
C(24) C(25) 1.58(2) yes . .
C(25) C(26) 1.405(15) yes . .
C(26) C(28) 1.628(18) yes . .
C(27) C(28) 1.49(2) yes . .
C(3) H(1) 0.950 no . .
C(5) H(2) 0.950 no . .
C(8) H(3) 0.950 no . .
C(10) H(4) 0.950 no . .
C(14) H(5) 0.980 no . .
C(14) H(6) 0.980 no . .
C(14) H(7) 0.980 no . .
C(15) H(8) 0.980 no . .
C(15) H(9) 0.980 no . .
C(15) H(10) 0.980 no . .
C(16) H(11) 0.980 no . .
C(16) H(12) 0.980 no . .
C(16) H(13) 0.980 no . .
C(17) H(14) 0.980 no . .
C(17) H(15) 0.980 no . .
C(17) H(16) 0.980 no . .
C(18) H(17) 0.980 no . .
C(18) H(18) 0.980 no . .
C(18) H(19) 0.980 no . .
C(20) H(20) 0.980 no . .
C(20) H(21) 0.980 no . .
C(20) H(22) 0.980 no . .
C(21) H(23) 0.980 no . .
C(21) H(24) 0.980 no . .
C(21) H(25) 0.980 no . .
C(22) H(26) 0.980 no . .
C(22) H(27) 0.980 no . .
C(22) H(28) 0.980 no . .

loop_
_geom_contact_atom_site_label_1
_geom_contact_atom_site_label_2
_geom_contact_distance
_geom_contact_publ_flag
_geom_contact_site_symmetry_1
_geom_contact_site_symmetry_2
Bi(1) I(1) 3.6703(5) ? . 3_556
Bi(1) O(3) 2.663(5) ? . .
